data_2005676
loop_
_publ_author_name
'Thu\'ery, P.'
'Nierlich, M.'
'Lamare, V.'
'Dozol, J.-F.'
'Asfari, Z.'
'Vicens, J.'

_publ_section_title
;
 Caesium Iodide Complex of 1,3-Calix[4]-<i>bis</i>-crown-6
;
_journal_issue 11
_journal_name_full 'Acta Crystallographica Section C'
_journal_page_first 2729
_journal_page_last 2731
_journal_paper_doi 10.1107/S0108270196006786
_journal_volume 52
_journal_year 1996
_chemical_formula_iupac '[Cs2 I2 (C40 H60 O12)] , 2C2 H3 N'
_chemical_formula_moiety 'C48 H60 Cs2 I2 O12, N2 C4 H6'
_chemical_formula_sum 'C52 H66 Cs2 I2 N2 O12'
_chemical_formula_weight 1430.73
_chemical_name_systematic
;[13,16,19,22,25,28,42,45,48,51,54,57-dodecaoxahexacyclo[28.28.1.1^11,40^.-
0^5,58^.0^7,12^.0^29,34^.0^36,41^]hexaconta-1(58),2,4,7,9,11,29,31,33,36,38,40-
dodecaene](diiodo)dicaesium
;
_space_group_IT_number 15
_symmetry_cell_setting monoclinic
_symmetry_space_group_name_Hall '-C 2yc'
_symmetry_space_group_name_H-M 'C 1 2/c 1'
_atom_type_scat_source IntTabIV
_cell_angle_alpha 90.
_cell_angle_beta 97.39(3)
_cell_angle_gamma 90.
_cell_formula_units_Z 4
_cell_length_a 18.150(9)
_cell_length_b 17.990(9)
_cell_length_c 17.365(6)
_cell_measurement_reflns_used 25
_cell_measurement_temperature 295
_cell_measurement_theta_max 12
_cell_measurement_theta_min 8
_cell_volume 5623(4)
_computing_cell_refinement 'CAD-4 Software'
_computing_data_collection 'CAD-4 Software (Enraf-Nonius, 1989)'
_computing_data_reduction 'MolEN (Fair, 1990)'
_computing_molecular_graphics 'ORTEPII (Johnson, 1976)'
_computing_publication_material MolEN
_computing_structure_refinement MolEN
_computing_structure_solution 'SHELXS86 (Sheldrick, 1985)'
_diffrn_ambient_temperature 295
_diffrn_measurement_device 'Enraf-Nonius CAD-4'
_diffrn_measurement_method \w/2\q
_diffrn_radiation_monochromator graphite
_diffrn_radiation_source X-ray_tube
_diffrn_radiation_type MoK\a
_diffrn_radiation_wavelength 0.71073
_diffrn_reflns_av_R_equivalents 0.01
_diffrn_reflns_limit_h_max 17
_diffrn_reflns_limit_h_min 0
_diffrn_reflns_limit_k_max 17
_diffrn_reflns_limit_k_min 0
_diffrn_reflns_limit_l_max 16
_diffrn_reflns_limit_l_min -16
_diffrn_reflns_number 2858
_diffrn_reflns_theta_max 20
_diffrn_reflns_theta_min 1
_diffrn_standards_decay_% 'not significant'
_diffrn_standards_interval_time 60
_diffrn_standards_number 3
_exptl_absorpt_coefficient_mu 2.429
_exptl_absorpt_correction_T_max 0.38
_exptl_absorpt_correction_T_min 0.30
_exptl_absorpt_correction_type '\y scans (North, Phillips & Mathews, 1968)'
_exptl_crystal_colour colourless
_exptl_crystal_density_diffrn 1.690
_exptl_crystal_density_method 'not measured'
_exptl_crystal_description irregular
_exptl_crystal_size_max 0.60
_exptl_crystal_size_mid 0.50
_exptl_crystal_size_min 0.40
_refine_diff_density_max 0.43
_refine_diff_density_min -0.58
_refine_ls_extinction_method none
_refine_ls_goodness_of_fit_all 1.791
_refine_ls_goodness_of_fit_obs 1.879
_refine_ls_matrix_type full
_refine_ls_number_constraints 0
_refine_ls_number_parameters 317
_refine_ls_number_reflns 2281
_refine_ls_number_restraints 0
_refine_ls_R_factor_all 0.032
_refine_ls_R_factor_obs 0.025
_refine_ls_shift/esd_max 0.01
_refine_ls_structure_factor_coef F
_refine_ls_weighting_details 'w = 1/[\s^2^(F)]'
_refine_ls_weighting_scheme calc
_refine_ls_wR_factor_all 0.040
_refine_ls_wR_factor_obs 0.038
_reflns_number_observed 2281
_reflns_number_total 2625
_reflns_observed_criterion I>3\s(I)
_cod_data_source_file pa1233.cif
_cod_data_source_block TOZ
_cod_depositor_comments
;
The following automatic conversions were performed:

'_refine_ls_weighting_scheme' value 'w = 1/[\s^2^(F)]' was changed to
'calc'. New tag '_refine_ls_weighting_details' was created. The value
of the new tag was set to 'w = 1/[\s^2^(F)]'.

Automatic conversion script
Id: cif_fix_values 3143 2015-03-26 13:38:13Z robertas 
;
_cod_original_cell_volume 5623(7)
_cod_original_sg_symbol_H-M 'C 2/c'
_cod_database_code 2005676

loop_
_symmetry_equiv_pos_as_xyz
x,y,z
1/2+x,1/2+y,z
-x,-y,-z
1/2-x,1/2-y,-z
-x,y,1/2-z
1/2-x,1/2+y,1/2-z
x,-y,1/2+z
1/2+x,1/2-y,1/2+z

loop_
_atom_site_label
_atom_site_fract_x
_atom_site_fract_y
_atom_site_fract_z
_atom_site_U_iso_or_equiv
_atom_site_thermal_displace_type
_atom_site_type_symbol
Cs .48414(2) .27674(2) .04312(2) 3.769(8) Beq CS
I .37970(2) .34614(2) -.14078(2) 4.705(9) Beq I
O1 .5878(2) .3766(1) .1760(2) 2.67(6) Beq O
O2 .6253(2) .3725(2) .0161(2) 4.05(7) Beq O
O3 .6134(3) .2440(2) -.0828(2) 6.6(1) Beq O
O4 .5070(2) .1238(2) -.0770(2) 7.5(1) Beq O
O5 .3865(2) .1298(2) .0105(2) 4.57(8) Beq O
O6 .3975(2) .1853(2) .1685(2) 2.87(6) Beq O
N .6808(3) .0445(4) -.2136(4) 9.2(2) Beq N
C1 .6090(3) .4388(3) .1306(3) 3.9(1) Beq C
C2 .6611(3) .4166(3) .0759(3) 4.2(1) Beq C
C3 .6701(3) .3575(3) -.0422(3) 5.3(1) Beq C
C4 .6275(4) .3152(3) -.1072(3) 5.8(1) Beq C
C5 .5796(5) .1987(4) -.1465(3) 13.0(2) Beq C
C6 .5574(4) .1339(5) -.1298(4) 11.5(2) Beq C
C7 .4360(3) .1081(4) -.1067(3) 6.2(1) Beq C
C8 .3922(3) .0795(3) -.0499(3) 6.0(2) Beq C
C9 .3453(3) .1033(3) .0676(3) 5.8(1) Beq C
C10 .3320(3) .1584(3) .1233(3) 4.3(1) Beq C
C11 .6026(2) .3873(2) .2559(2) 2.52(9) Beq C
C12 .5623(2) .4401(2) .2927(3) 2.8(1) Beq C
C13 .5848(3) .4524(3) .3717(3) 3.4(1) Beq C
C14 .6419(3) .4115(3) .4121(3) 3.8(1) Beq C
C15 .6775(3) .3570(2) .3755(3) 3.4(1) Beq C
C16 .6580(2) .3428(2) .2958(3) 2.8(1) Beq C
C17 .6994(2) .2847(3) .2562(3) 3.3(1) Beq C
C18 .6521(2) .2233(2) .2146(3) 2.8(1) Beq C
C19 .6041(2) .1791(2) .2517(2) 2.45(9) Beq C
C20 .5565(2) .1275(2) .2113(3) 2.9(1) Beq C
C21 .5627(3) .1156(3) .1333(3) 3.6(1) Beq C
C22 .6146(3) .1549(3) .0970(3) 4.1(1) Beq C
C23 .6568(3) .2091(3) .1374(3) 3.6(1) Beq C
C24 .50 .0833(4) .25 3.7(2) Beq C
C25 .50 .4845(3) .25 3.3(1) Beq C
C26 .7118(3) .0093(3) -.2511(3) 4.9(1) Beq C
C27 .7522(3) -.0368(3) -.2978(3) 4.4(1) Beq C
H1 .632 .476 .165 6.0 ? H
H2 .556 .459 .101 6.0 ? H
H3 .681 .459 .054 6.0 ? H
H4 .700 .388 .104 6.0 ? H
H5 .711 .328 -.021 6.0 ? H
H6 .688 .403 -.060 6.0 ? H
H7 .582 .341 -.122 6.0 ? H
H8 .655 .313 -.150 6.0 ? H
H9 .610 .197 -.187 6.0 ? H
H10 .534 .223 -.164 6.0 ? H
H11 .539 .108 -.176 6.0 ? H
H12 .602 .112 -.107 6.0 ? H
H13 .436 .074 -.148 6.0 ? H
H14 .413 .153 -.126 6.0 ? H
H15 .344 .066 -.073 6.0 ? H
H16 .417 .037 -.028 6.0 ? H
H17 .373 .064 .095 6.0 ? H
H18 .299 .084 .043 6.0 ? H
H19 .308 .199 .095 6.0 ? H
H20 .300 .139 .157 6.0 ? H
H21 .560 .490 .398 6.0 ? H
H22 .656 .422 .466 6.0 ? H
H23 .716 .328 .404 6.0 ? H
H24 .734 .262 .295 6.0 ? H
H25 .726 .309 .219 6.0 ? H
H26 .531 .081 .104 6.0 ? H
H27 .621 .145 .044 6.0 ? H
H28 .690 .238 .112 6.0 ? H
H29 .474 .053 .211 6.0 ? H
H30 .520 .515 .213 6.0 ? H
H31 .757 -.086 -.278 6.0 ? H
H32 .727 -.038 0.349 6.0 ? H
H33 .800 -.016 -.298 6.0 ? H

loop_
_geom_angle_atom_site_label_1
_geom_angle_atom_site_label_2
_geom_angle_atom_site_label_3
_geom_angle_site_symmetry_3
_geom_angle
_geom_angle_publ_flag
I Cs O1 . 126.73(5) yes
I Cs O2 . 91.31(7) yes
I Cs O3 . 79.99(9) yes
I Cs O4 . 80.70(10) yes
I Cs O5 . 85.14(7) yes
I Cs O6 . 120.22(6) yes
O1 Cs O2 . 53.93(8) yes
O2 Cs O3 . 51.10(10) yes
O3 Cs O4 . 49.40(10) yes
O4 Cs O5 . 49.50(10) yes
O5 Cs O6 . 53.23(8) yes
C11 O1 C1 . 113.9(4) yes
O1 C1 C2 . 112.2(4) yes
C1 C2 O2 . 110.8(4) yes
C2 O2 C3 . 112.8(4) yes
O2 C3 C4 . 110.6(5) yes
C3 C4 O3 . 109.9(6) yes
C4 O3 C5 . 111.4(6) yes
O3 C5 C6 . 117.0(9) yes
C5 C6 O4 . 121.5(7) yes
C6 O4 C7 . 116.9(6) yes
O4 C7 C8 . 113.4(6) yes
C7 C8 O5 . 112.5(6) yes
C8 O5 C9 . 114.1(5) yes
O5 C9 C10 . 113.3(5) yes
C9 C10 O6 . 114.1(5) yes
C10 O6 C19 5_655 113.5(4) yes
O1 C11 C12 . 120.2(5) yes
O1 C11 C16 . 116.7(4) yes
C12 C11 C16 . 123.1(5) yes
C11 C12 C13 . 116.8(5) yes
C11 C12 C25 . 122.7(4) yes
C12 C13 C14 . 121.2(5) yes
C13 C12 C25 . 120.5(4) yes
C13 C14 C15 . 120.7(5) yes
C14 C15 C16 . 120.6(5) yes
C15 C16 C11 . 117.3(5) yes
C15 C16 C17 . 119.9(5) yes
C11 C16 C17 . 122.8(5) yes
C16 C17 C18 . 115.9(4) yes
C17 C18 C19 . 122.7(5) yes
C17 C18 C23 . 119.6(5) yes
C19 C18 C23 . 117.7(5) yes
C18 C19 C20 . 122.0(5) yes
C19 C20 C21 . 118.1(5) yes
C19 C20 C24 . 122.3(4) yes
C21 C20 C24 . 119.6(5) yes
C20 C21 C22 . 120.5(5) yes
C21 C22 C23 . 119.6(5) yes
C18 C23 C22 . 121.8(5) yes
C12 C25 C12 5_655 115.6(6) yes
C20 C24 C20 5_655 116.9(6) yes
N C26 C27 . 178.7(8) yes

loop_
_geom_bond_atom_site_label_1
_geom_bond_atom_site_label_2
_geom_bond_site_symmetry_2
_geom_bond_distance
_geom_bond_publ_flag
Cs I . 3.7140(5) yes
Cs O1 . 3.313(3) yes
Cs O2 . 3.172(4) yes
Cs O3 . 3.458(5) yes
Cs O4 . 3.510(5) yes
Cs O5 . 3.192(4) yes
Cs O6 . 3.286(3) yes
Cs C13 5_655 3.770(5) yes
Cs C14 5_655 3.489(5) yes
Cs C15 5_655 3.709(5) yes
Cs C21 . 3.509(5) yes
Cs C22 . 3.273(5) yes
Cs C23 . 3.559(5) yes
O1 C1 . 1.449(6) yes
C1 C2 . 1.478(7) yes
C2 O2 . 1.398(6) yes
O2 C3 . 1.405(7) yes
C3 C4 . 1.491(9) yes
C4 O3 . 1.383(7) yes
O3 C5 . 1.450(10) yes
C5 C6 . 1.280(10) yes
C6 O4 . 1.390(10) yes
O4 C7 . 1.355(8) yes
C7 C8 . 1.437(9) yes
C8 O5 . 1.399(7) yes
O5 C9 . 1.401(8) yes
C9 C10 . 1.428(8) yes
C10 O6 . 1.423(6) yes
O6 C19 5_655 1.394(6) yes
O1 C11 . 1.393(6) yes
C11 C12 . 1.401(7) yes
C11 C16 . 1.397(7) yes
C12 C13 . 1.397(7) yes
C12 C25 . 1.501(6) yes
C13 C14 . 1.386(8) yes
C14 C15 . 1.375(7) yes
C15 C16 . 1.407(8) yes
C16 C17 . 1.505(7) yes
C17 C18 . 1.524(7) yes
C18 C19 . 1.397(7) yes
C18 C23 . 1.378(8) yes
C19 C20 . 1.394(7) yes
C20 C21 . 1.389(8) yes
C20 C24 . 1.520(7) yes
C21 C22 . 1.393(8) yes
C22 C23 . 1.376(8) yes
N C26 . 1.111(8) yes
C26 C27 . 1.426(9) yes

loop_
_geom_torsion_atom_site_label_1
_geom_torsion_atom_site_label_2
_geom_torsion_atom_site_label_3
_geom_torsion_atom_site_label_4
_geom_torsion_site_symmetry_3
_geom_torsion_site_symmetry_4
_geom_torsion
_geom_torsion_publ_flag
C12 C11 O1 C1 . . 68.6(5) yes
C16 C11 O1 C1 . . -112.0(4) yes
C11 O1 C1 C2 . . 123.5(4) yes
O1 C1 C2 O2 . . 69.8(5) yes
C1 C2 O2 C3 . . 172.9(4) yes
C2 O2 C3 C4 . . -175.8(4) yes
O2 C3 C4 O3 . . -69.5(6) yes
C3 C4 O3 C5 . . -173.4(6) yes
C4 O3 C5 C6 . . -173.3(7) yes
O3 C5 C6 O4 . . 56.0(10) yes
C5 C6 O4 C7 . . 103.6(8) yes
C6 O4 C7 C8 . . 164.6(6) yes
O4 C7 C8 O5 . . 60.9(7) yes
C7 C8 O5 C9 . . -179.0(5) yes
C8 O5 C9 C10 . . -172.5(5) yes
O5 C9 C10 O6 . . -63.7(6) yes
C9 C10 O6 C19 . 5_655 -125.1(4) yes
C10 O6 C19 C18 5_655 5_655 -69.2(5) yes
C10 O6 C19 C20 5_655 5_655 110.7(4) yes
